data_7058879
loop_
_publ_author_name
'Bukuroshi, Esmeralda'
'Vestfrid, Jenya'
'Gross, Zeev'
'Bender, Timothy P.'

_publ_section_title
;
 Fluorinated boron subphthalocyanines: Lewis acid based templating
 chemistry facilitates random halide exchange, and fluoride versus
 chloride affects the basic photophysical properties and the solid-state
 arrangement
;
_journal_issue 42
_journal_name_full 'New Journal of Chemistry'
_journal_page_first 16730
_journal_paper_doi 10.1039/C9NJ04093E
_journal_volume 43
_journal_year 2019
_chemical_formula_moiety 'C24 B F13 N6'
_chemical_formula_sum 'C24 B F13 N6'
_chemical_formula_weight 630.11
_chemical_name_common F-F12BsubPc
_space_group_crystal_system orthorhombic
_space_group_IT_number 19
_space_group_name_Hall 'P 2ac 2ab'
_space_group_name_H-M_alt 'P 21 21 21'
_symmetry_space_group_name_Hall 'P 2ac 2ab'
_symmetry_space_group_name_H-M 'P 21 21 21'
_audit_creation_method SHELXL-2016/6
_audit_update_record
;
2019-08-06 deposited with the CCDC.    2019-10-07 downloaded from the CCDC.
;
_cell_angle_alpha 90
_cell_angle_beta 90
_cell_angle_gamma 90
_cell_formula_units_Z 12
_cell_length_a 11.5570(3)
_cell_length_b 22.1670(6)
_cell_length_c 26.3618(7)
_cell_measurement_reflns_used 9928
_cell_measurement_temperature 150(2)
_cell_measurement_theta_max 56.54
_cell_measurement_theta_min 2.60
_cell_volume 6753.5(3)
_computing_cell_refinement APEX2
_computing_data_collection 'APEX2 (Bruker, 2014)'
_computing_data_reduction 'SAINT (Bruker, 2014)'
_computing_molecular_graphics 'PLATON (Spek, 2009)'
_computing_publication_material 'SHELXTL (Sheldrick, 2008)'
_computing_structure_refinement 'SHELXL-2016/6 (Sheldrick, 2016)'
_computing_structure_solution 'SHELXT (Sheldrick, 2015)'
_diffrn_ambient_temperature 150(2)
_diffrn_measured_fraction_theta_full 0.993
_diffrn_measured_fraction_theta_max 0.993
_diffrn_measurement_device_type 'Bruker Kappa APEX-DUO CCD'
_diffrn_measurement_method '\f and \w scans'
_diffrn_radiation_type CuK\a
_diffrn_radiation_wavelength 1.54178
_diffrn_reflns_av_R_equivalents 0.0875
_diffrn_reflns_av_unetI/netI 0.0330
_diffrn_reflns_Laue_measured_fraction_full 0.993
_diffrn_reflns_Laue_measured_fraction_max 0.993
_diffrn_reflns_limit_h_max 13
_diffrn_reflns_limit_h_min -13
_diffrn_reflns_limit_k_max 26
_diffrn_reflns_limit_k_min -26
_diffrn_reflns_limit_l_max 31
_diffrn_reflns_limit_l_min -31
_diffrn_reflns_number 148198
_diffrn_reflns_point_group_measured_fraction_full 0.990
_diffrn_reflns_point_group_measured_fraction_max 0.990
_diffrn_reflns_theta_full 67.250
_diffrn_reflns_theta_max 67.250
_diffrn_reflns_theta_min 2.604
_diffrn_source 'Bruker ImuS with multi-layer optics'
_exptl_absorpt_coefficient_mu 1.726
_exptl_absorpt_correction_T_max 0.7529
_exptl_absorpt_correction_T_min 0.6851
_exptl_absorpt_correction_type multi-scan
_exptl_absorpt_process_details 'SADABS (Bruker, 2014)'
_exptl_crystal_colour purple
_exptl_crystal_density_diffrn 1.859
_exptl_crystal_description Block
_exptl_crystal_F_000 3696
_exptl_crystal_recrystallization_method Sublimation
_exptl_crystal_size_max 0.040
_exptl_crystal_size_mid 0.030
_exptl_crystal_size_min 0.020
_refine_diff_density_max 0.241
_refine_diff_density_min -0.233
_refine_diff_density_rms 0.060
_refine_ls_abs_structure_details
; 
 Flack x determined using 4238 quotients [(I+)-(I-)]/[(I+)+(I-)] 
 (Parsons, Flack and Wagner, Acta Cryst. B69 (2013) 249-259). 
;
_refine_ls_abs_structure_Flack 0.11(4)
_refine_ls_extinction_coef 0.00044(4)
_refine_ls_extinction_expression Fc^*^=kFc[1+0.001xFc^2^\l^3^/sin(2\q)]^-1/4^
_refine_ls_extinction_method 'SHELXL-2016/6 (Sheldrick 2016)'
_refine_ls_goodness_of_fit_ref 1.030
_refine_ls_hydrogen_treatment undef
_refine_ls_matrix_type full
_refine_ls_number_parameters 1190
_refine_ls_number_reflns 11988
_refine_ls_number_restraints 0
_refine_ls_restrained_S_all 1.030
_refine_ls_R_factor_all 0.0465
_refine_ls_R_factor_gt 0.0358
_refine_ls_shift/su_max 0.001
_refine_ls_shift/su_mean 0.000
_refine_ls_structure_factor_coef Fsqd
_refine_ls_weighting_details 'w=1/[\s^2^(Fo^2^)+(0.0420P)^2^+3.4244P] where P=(Fo^2^+2Fc^2^)/3'
_refine_ls_weighting_scheme calc
_refine_ls_wR_factor_gt 0.0811
_refine_ls_wR_factor_ref 0.0875
_reflns_Friedel_coverage 0.807
_reflns_Friedel_fraction_full 0.986
_reflns_Friedel_fraction_max 0.985
_reflns_number_gt 10402
_reflns_number_total 11988
_reflns_threshold_expression 'I > 2\s(I)'
_cod_data_source_file c9nj04093e2.cif
_cod_data_source_block d17130
_cod_depositor_comments 'Adding full bibliography for 7058874--7058879.cif.'
_cod_database_code 7058879
_shelx_shelxl_version_number 2016/6
_shelx_space_group_comment
; 
The symmetry employed for this shelxl refinement is uniquely defined 
by the following loop, which should always be used as a source of 
symmetry information in preference to the above space-group names. 
They are only intended as comments. 
;
_shelx_estimated_absorpt_t_min 0.934
_shelx_estimated_absorpt_t_max 0.966

loop_
_space_group_symop_operation_xyz
'x, y, z'
'-x+1/2, -y, z+1/2'
'-x, y+1/2, -z+1/2'
'x+1/2, -y+1/2, -z'

loop_
_atom_site_label
_atom_site_type_symbol
_atom_site_fract_x
_atom_site_fract_y
_atom_site_fract_z
_atom_site_U_iso_or_equiv
_atom_site_adp_type
_atom_site_occupancy
_atom_site_site_symmetry_order
_atom_site_calc_flag
C1 C 0.2277(3) -0.06018(18) 0.95654(14) 0.0231(8) Uani 1 1 d
C2 C 0.0626(3) -0.00648(18) 0.97249(14) 0.0220(8) Uani 1 1 d
C3 C 0.0756(3) 0.09414(17) 0.98823(14) 0.0221(8) Uani 1 1 d
C4 C 0.2496(3) 0.14264(17) 0.98342(14) 0.0219(8) Uani 1 1 d
C5 C 0.4129(3) 0.09016(18) 0.96407(14) 0.0220(8) Uani 1 1 d
C6 C 0.4014(3) -0.01182(18) 0.95284(14) 0.0242(9) Uani 1 1 d
C7 C 0.4243(4) -0.07404(18) 0.96632(15) 0.0245(9) Uani 1 1 d
C8 C 0.3164(3) -0.10441(18) 0.96842(15) 0.0242(9) Uani 1 1 d
C9 C -0.0386(3) 0.01016(18) 1.00215(14) 0.0230(8) Uani 1 1 d
C10 C -0.0289(3) 0.07278(18) 1.01229(15) 0.0249(9) Uani 1 1 d
C11 C 0.3467(3) 0.17699(17) 1.00212(14) 0.0219(8) Uani 1 1 d
C12 C 0.4487(3) 0.14473(17) 0.98982(14) 0.0218(8) Uani 1 1 d
C13 C 0.5241(4) -0.10425(19) 0.98042(15) 0.0287(9) Uani 1 1 d
C14 C 0.5176(4) -0.1633(2) 0.99529(18) 0.0350(10) Uani 1 1 d
C15 C 0.4116(4) -0.19299(19) 0.99674(17) 0.0349(10) Uani 1 1 d
C16 C 0.3112(4) -0.16382(18) 0.98389(16) 0.0293(9) Uani 1 1 d
C17 C -0.1287(4) -0.02344(18) 1.02192(15) 0.0260(9) Uani 1 1 d
C18 C -0.2089(4) 0.0052(2) 1.05167(15) 0.0291(9) Uani 1 1 d
C19 C -0.1991(4) 0.0658(2) 1.06307(15) 0.0291(9) Uani 1 1 d
C20 C -0.1104(4) 0.09996(19) 1.04372(16) 0.0285(9) Uani 1 1 d
C21 C 0.3554(3) 0.22943(17) 1.03088(14) 0.0225(8) Uani 1 1 d
C22 C 0.4625(4) 0.24923(18) 1.04568(14) 0.0238(8) Uani 1 1 d
C23 C 0.5617(3) 0.21676(17) 1.03460(14) 0.0233(8) Uani 1 1 d
C24 C 0.5552(3) 0.16457(17) 1.00659(14) 0.0229(8) Uani 1 1 d
N1 N 0.2857(3) -0.00882(14) 0.94242(11) 0.0216(7) Uani 1 1 d
N2 N 0.1146(3) -0.06065(15) 0.96805(12) 0.0240(7) Uani 1 1 d
N3 N 0.1164(3) 0.04646(14) 0.96054(12) 0.0213(7) Uani 1 1 d
N4 N 0.1383(3) 0.14406(14) 0.99738(12) 0.0228(7) Uani 1 1 d
N5 N 0.2964(3) 0.09635(14) 0.95553(11) 0.0208(7) Uani 1 1 d
N6 N 0.4682(3) 0.03723(14) 0.95992(12) 0.0222(7) Uani 1 1 d
B1 B 0.2259(4) 0.0490(2) 0.93074(16) 0.0214(9) Uani 1 1 d
F1 F 0.2097(2) 0.05876(10) 0.87912(8) 0.0275(5) Uani 1 1 d
F2 F 0.6279(2) -0.07680(11) 0.97850(10) 0.0371(6) Uani 1 1 d
F3 F 0.6134(3) -0.19365(13) 1.00737(12) 0.0536(8) Uani 1 1 d
F4 F 0.4098(3) -0.25148(12) 1.00969(12) 0.0516(8) Uani 1 1 d
F5 F 0.2102(2) -0.19335(11) 0.98578(10) 0.0400(6) Uani 1 1 d
F6 F -0.1384(2) -0.08272(11) 1.01182(9) 0.0328(5) Uani 1 1 d
F7 F -0.2989(2) -0.02551(12) 1.07133(9) 0.0387(6) Uani 1 1 d
F8 F -0.2796(2) 0.09137(12) 1.09292(9) 0.0393(6) Uani 1 1 d
F9 F -0.1043(2) 0.15916(11) 1.05473(10) 0.0375(6) Uani 1 1 d
F10 F 0.26068(19) 0.26047(10) 1.04468(9) 0.0299(5) Uani 1 1 d
F11 F 0.4719(2) 0.30079(10) 1.07236(8) 0.0296(5) Uani 1 1 d
F12 F 0.66358(19) 0.23582(10) 1.05283(8) 0.0289(5) Uani 1 1 d
F13 F 0.65185(19) 0.13346(10) 0.99597(9) 0.0281(5) Uani 1 1 d
C25 C 0.4018(3) -0.05338(18) 0.64182(14) 0.0235(8) Uani 1 1 d
C26 C 0.4068(3) 0.04189(18) 0.60924(14) 0.0232(8) Uani 1 1 d
C27 C 0.2401(4) 0.09726(19) 0.60285(15) 0.0267(9) Uani 1 1 d
C28 C 0.0684(4) 0.05623(19) 0.62845(14) 0.0269(9) Uani 1 1 d
C29 C 0.0624(4) -0.03971(18) 0.65955(14) 0.0250(9) Uani 1 1 d
C30 C 0.2303(3) -0.09347(17) 0.66770(14) 0.0219(8) Uani 1 1 d
C31 C 0.3213(3) -0.12566(18) 0.69434(15) 0.0247(9) Uani 1 1 d
C32 C 0.4282(4) -0.10019(18) 0.67830(14) 0.0247(8) Uani 1 1 d
C33 C 0.4394(4) 0.10562(18) 0.60810(14) 0.0254(9) Uani 1 1 d
C34 C 0.3349(4) 0.13972(18) 0.60440(15) 0.0274(9) Uani 1 1 d
C35 C -0.0360(4) 0.0512(2) 0.65892(15) 0.0291(9) Uani 1 1 d
C36 C -0.0412(3) -0.0091(2) 0.67708(14) 0.0269(9) Uani 1 1 d
C37 C 0.3219(4) -0.16983(19) 0.73166(15) 0.0283(9) Uani 1 1 d
C38 C 0.4247(4) -0.1890(2) 0.75164(16) 0.0338(10) Uani 1 1 d
C39 C 0.5287(4) -0.1631(2) 0.73655(16) 0.0332(10) Uani 1 1 d
C40 C 0.5313(4) -0.11929(19) 0.69971(16) 0.0282(9) Uani 1 1 d
C41 C 0.5443(4) 0.13503(19) 0.61294(16) 0.0294(9) Uani 1 1 d
C42 C 0.5469(4) 0.1967(2) 0.61257(17) 0.0344(10) Uani 1 1 d
C43 C 0.4452(5) 0.22979(19) 0.60997(17) 0.0370(11) Uani 1 1 d
C44 C 0.3403(4) 0.20182(19) 0.60626(16) 0.0340(10) Uani 1 1 d
C45 C -0.1186(4) 0.0927(2) 0.67410(16) 0.0330(10) Uani 1 1 d
C46 C -0.2066(4) 0.0740(2) 0.70522(17) 0.0384(11) Uani 1 1 d
C47 C -0.2140(4) 0.0146(2) 0.72185(16) 0.0357(11) Uani 1 1 d
C48 C -0.1316(4) -0.0270(2) 0.70834(16) 0.0308(10) Uani 1 1 d
N7 N 0.2850(3) -0.05752(14) 0.63335(12) 0.0220(7) Uani 1 1 d
N8 N 0.4653(3) -0.00543(15) 0.62723(12) 0.0240(7) Uani 1 1 d
N9 N 0.2904(3) 0.04132(14) 0.59960(11) 0.0224(7) Uani 1 1 d
N10 N 0.1281(3) 0.10511(15) 0.61406(13) 0.0289(8) Uani 1 1 d
N11 N 0.1128(3) -0.00102(15) 0.62613(12) 0.0235(7) Uani 1 1 d
N12 N 0.1170(3) -0.08769(16) 0.67902(12) 0.0258(7) Uani 1 1 d
B2 B 0.2224(4) -0.0154(2) 0.59914(15) 0.0217(9) Uani 1 1 d
F14 F 0.2057(2) -0.03868(11) 0.55053(8) 0.0294(5) Uani 1 1 d
F15 F 0.2231(2) -0.19487(11) 0.74827(9) 0.0358(6) Uani 1 1 d
F16 F 0.4269(3) -0.23281(13) 0.78643(10) 0.0485(7) Uani 1 1 d
F17 F 0.6268(2) -0.18257(14) 0.75821(10) 0.0495(7) Uani 1 1 d
F18 F 0.6323(2) -0.09579(12) 0.68486(10) 0.0365(6) Uani 1 1 d
F19 F 0.6435(2) 0.10420(11) 0.61694(9) 0.0348(6) Uani 1 1 d
F20 F 0.6486(3) 0.22563(12) 0.61508(11) 0.0471(7) Uani 1 1 d
F21 F 0.4519(3) 0.29040(11) 0.61125(11) 0.0508(7) Uani 1 1 d
F22 F 0.2434(3) 0.23535(12) 0.60329(11) 0.0470(7) Uani 1 1 d
F23 F -0.1144(2) 0.15041(13) 0.65823(11) 0.0464(7) Uani 1 1 d
F24 F -0.2889(2) 0.11350(14) 0.72008(10) 0.0493(7) Uani 1 1 d
F25 F -0.3034(2) -0.00104(15) 0.75140(10) 0.0477(7) Uani 1 1 d
F26 F -0.1390(2) -0.08364(12) 0.72537(9) 0.0384(6) Uani 1 1 d
C49 C 0.2584(3) -0.04785(18) 0.80535(15) 0.0254(9) Uani 1 1 d
C50 C 0.4304(4) 0.00252(19) 0.81173(14) 0.0257(9) Uani 1 1 d
C51 C 0.4333(4) 0.10510(19) 0.80532(15) 0.0261(9) Uani 1 1 d
C52 C 0.2664(4) 0.15655(19) 0.79106(15) 0.0263(9) Uani 1 1 d
C53 C 0.0951(3) 0.10650(18) 0.78123(14) 0.0236(8) Uani 1 1 d
C54 C 0.0913(3) 0.00386(18) 0.79024(14) 0.0230(8) Uani 1 1 d
C55 C 0.5342(4) 0.0235(2) 0.83727(15) 0.0278(9) Uani 1 1 d
C56 C 0.5361(4) 0.0873(2) 0.83334(15) 0.0280(9) Uani 1 1 d
C57 C 0.1739(4) 0.19857(18) 0.80334(15) 0.0261(9) Uani 1 1 d
C58 C 0.0670(4) 0.16756(17) 0.79613(15) 0.0248(8) Uani 1 1 d
C59 C 0.0598(4) -0.05191(18) 0.81524(15) 0.0243(8) Uani 1 1 d
C60 C 0.1637(4) -0.08404(18) 0.82465(15) 0.0258(9) Uani 1 1 d
C61 C 0.6176(4) -0.0067(2) 0.86508(15) 0.0305(9) Uani 1 1 d
C62 C 0.7032(4) 0.0266(2) 0.88823(16) 0.0340(10) Uani 1 1 d
C63 C 0.7067(4) 0.0894(2) 0.88383(17) 0.0374(11) Uani 1 1 d
C64 C 0.6226(4) 0.1195(2) 0.85730(17) 0.0339(10) Uani 1 1 d
C65 C 0.1726(4) 0.25563(18) 0.82483(15) 0.0272(9) Uani 1 1 d
C66 C 0.0693(4) 0.28188(18) 0.83749(15) 0.0272(9) Uani 1 1 d
C67 C -0.0341(4) 0.25189(19) 0.82967(15) 0.0260(9) Uani 1 1 d
C68 C -0.0363(3) 0.19499(18) 0.80910(14) 0.0245(8) Uani 1 1 d
C69 C -0.0443(4) -0.07385(19) 0.83327(16) 0.0287(9) Uani 1 1 d
C70 C -0.0459(4) -0.1275(2) 0.85964(18) 0.0365(10) Uani 1 1 d
C71 C 0.0555(4) -0.1593(2) 0.86832(17) 0.0367(10) Uani 1 1 d
C72 C 0.1601(4) -0.13773(19) 0.85136(16) 0.0314(10) Uani 1 1 d
N13 N 0.2122(3) 0.10625(15) 0.77294(12) 0.0240(7) Uani 1 1 d
N14 N 0.0320(3) 0.05617(15) 0.78706(12) 0.0238(7) Uani 1 1 d
N15 N 0.2078(3) -0.00020(15) 0.78093(11) 0.0227(7) Uani 1 1 d
N16 N 0.3707(3) -0.04883(16) 0.81789(12) 0.0266(8) Uani 1 1 d
N17 N 0.3849(3) 0.05220(15) 0.78860(12) 0.0241(7) Uani 1 1 d
N18 N 0.3775(3) 0.15830(15) 0.80405(13) 0.0276(7) Uani 1 1 d
B3 B 0.2758(4) 0.0507(2) 0.75860(16) 0.0237(9) Uani 1 1 d
F27 F 0.2925(2) 0.04461(11) 0.70669(8) 0.0309(5) Uani 1 1 d
F28 F 0.2715(2) 0.28499(11) 0.83538(10) 0.0360(6) Uani 1 1 d
F29 F 0.0673(2) 0.33617(10) 0.85983(9) 0.0344(6) Uani 1 1 d
F30 F -0.1334(2) 0.27736(10) 0.84569(9) 0.0320(5) Uani 1 1 d
F31 F -0.1377(2) 0.16619(11) 0.80335(9) 0.0320(5) Uani 1 1 d
F32 F -0.1432(2) -0.04403(11) 0.82499(9) 0.0341(6) Uani 1 1 d
F33 F -0.1462(2) -0.14953(13) 0.87667(12) 0.0521(7) Uani 1 1 d
F34 F 0.0499(3) -0.21151(12) 0.89356(12) 0.0540(8) Uani 1 1 d
F35 F 0.2571(2) -0.16875(11) 0.86114(10) 0.0392(6) Uani 1 1 d
F36 F 0.6165(2) -0.06679(12) 0.86927(9) 0.0390(6) Uani 1 1 d
F37 F 0.7852(2) -0.00103(14) 0.91577(9) 0.0458(7) Uani 1 1 d
F38 F 0.7934(2) 0.11872(14) 0.90662(10) 0.0466(7) Uani 1 1 d
F39 F 0.6271(2) 0.18026(12) 0.85489(11) 0.0452(7) Uani 1 1 d

loop_
_atom_site_aniso_label
_atom_site_aniso_U_11
_atom_site_aniso_U_22
_atom_site_aniso_U_33
_atom_site_aniso_U_23
_atom_site_aniso_U_13
_atom_site_aniso_U_12
C1 0.025(2) 0.023(2) 0.0213(19) -0.0024(15) 0.0005(17) -0.0021(17)
C2 0.023(2) 0.026(2) 0.0173(18) -0.0011(15) -0.0011(15) -0.0009(17)
C3 0.0209(19) 0.025(2) 0.0204(19) -0.0006(15) -0.0019(16) 0.0037(17)
C4 0.024(2) 0.0221(19) 0.0195(18) 0.0009(15) 0.0016(15) 0.0037(16)
C5 0.020(2) 0.026(2) 0.0203(18) 0.0005(15) 0.0026(15) 0.0021(16)
C6 0.025(2) 0.025(2) 0.023(2) -0.0030(16) 0.0018(16) 0.0030(17)
C7 0.026(2) 0.023(2) 0.024(2) -0.0017(16) 0.0020(17) 0.0038(17)
C8 0.027(2) 0.022(2) 0.024(2) -0.0019(16) 0.0037(16) 0.0020(17)
C9 0.019(2) 0.030(2) 0.0197(19) 0.0009(16) -0.0023(16) 0.0019(17)
C10 0.021(2) 0.030(2) 0.023(2) 0.0025(17) 0.0010(16) 0.0030(17)
C11 0.021(2) 0.0216(19) 0.0233(19) 0.0006(15) 0.0002(16) 0.0018(16)
C12 0.024(2) 0.0218(19) 0.0194(18) 0.0024(15) 0.0011(16) 0.0021(16)
C13 0.027(2) 0.031(2) 0.028(2) -0.0041(18) -0.0002(17) 0.0049(19)
C14 0.036(3) 0.030(2) 0.039(3) 0.002(2) -0.004(2) 0.014(2)
C15 0.047(3) 0.022(2) 0.035(2) 0.0029(18) 0.002(2) 0.007(2)
C16 0.033(2) 0.025(2) 0.030(2) -0.0006(17) 0.0042(18) -0.0011(18)
C17 0.023(2) 0.033(2) 0.0220(19) 0.0020(16) -0.0034(17) -0.0022(18)
C18 0.020(2) 0.042(3) 0.025(2) 0.0065(18) 0.0044(17) -0.001(2)
C19 0.019(2) 0.044(3) 0.023(2) 0.0007(18) 0.0069(17) 0.0099(19)
C20 0.026(2) 0.031(2) 0.029(2) 0.0015(17) -0.0007(17) 0.0065(18)
C21 0.023(2) 0.0230(19) 0.0215(19) 0.0000(15) 0.0013(16) 0.0057(17)
C22 0.030(2) 0.021(2) 0.0203(19) -0.0031(15) 0.0013(16) -0.0016(17)
C23 0.024(2) 0.024(2) 0.0221(19) 0.0015(15) -0.0036(16) -0.0006(17)
C24 0.0177(19) 0.027(2) 0.0238(19) -0.0011(16) 0.0025(16) 0.0023(17)
N1 0.0241(17) 0.0221(16) 0.0185(15) -0.0022(12) 0.0017(14) 0.0021(15)
N2 0.0218(17) 0.0274(18) 0.0226(16) -0.0017(13) -0.0008(14) -0.0006(15)
N3 0.0199(16) 0.0251(17) 0.0189(15) 0.0001(13) -0.0001(13) 0.0016(14)
N4 0.0210(17) 0.0239(16) 0.0234(16) 0.0009(13) -0.0012(14) 0.0042(14)
N5 0.0210(16) 0.0222(16) 0.0192(15) 0.0003(13) 0.0008(13) 0.0007(14)
N6 0.0246(18) 0.0207(17) 0.0213(16) -0.0025(13) 0.0029(13) 0.0004(14)
B1 0.022(2) 0.026(2) 0.015(2) -0.0019(17) -0.0010(17) 0.0024(19)
F1 0.0316(12) 0.0350(12) 0.0160(11) 0.0007(9) 0.0000(10) 0.0007(10)
F2 0.0260(13) 0.0391(14) 0.0461(15) -0.0039(11) -0.0040(11) 0.0046(11)
F3 0.0466(17) 0.0422(16) 0.072(2) 0.0069(14) -0.0093(15) 0.0196(13)
F4 0.067(2) 0.0255(13) 0.0621(18) 0.0106(13) 0.0005(15) 0.0091(13)
F5 0.0437(15) 0.0287(13) 0.0477(15) 0.0007(11) 0.0060(13) -0.0062(12)
F6 0.0284(13) 0.0360(13) 0.0340(13) 0.0018(10) 0.0015(10) -0.0053(11)
F7 0.0248(13) 0.0557(17) 0.0354(14) 0.0064(12) 0.0091(11) -0.0041(12)
F8 0.0286(13) 0.0542(17) 0.0351(13) 0.0007(12) 0.0108(11) 0.0112(13)
F9 0.0347(14) 0.0335(14) 0.0443(15) -0.0044(11) 0.0076(12) 0.0095(11)
F10 0.0285(13) 0.0279(12) 0.0332(13) -0.0064(10) -0.0017(10) 0.0082(10)
F11 0.0366(13) 0.0258(12) 0.0265(12) -0.0055(10) -0.0005(10) -0.0014(11)
F12 0.0238(12) 0.0330(13) 0.0300(12) -0.0012(10) -0.0035(10) -0.0050(10)
F13 0.0204(12) 0.0302(12) 0.0336(13) -0.0013(10) 0.0016(10) 0.0036(10)
C25 0.021(2) 0.028(2) 0.0212(19) -0.0020(16) 0.0023(16) -0.0007(16)
C26 0.024(2) 0.026(2) 0.0191(19) -0.0025(16) 0.0026(16) 0.0008(17)
C27 0.030(2) 0.029(2) 0.0211(19) 0.0012(16) -0.0018(16) 0.0053(18)
C28 0.025(2) 0.034(2) 0.021(2) -0.0055(17) -0.0048(17) 0.0050(19)
C29 0.024(2) 0.032(2) 0.0191(19) -0.0048(17) 0.0005(16) -0.0035(18)
C30 0.024(2) 0.023(2) 0.0190(18) -0.0031(15) 0.0003(16) -0.0050(17)
C31 0.028(2) 0.024(2) 0.0220(19) -0.0025(16) -0.0012(16) -0.0025(17)
C32 0.025(2) 0.027(2) 0.0224(19) -0.0025(16) -0.0007(16) 0.0022(18)
C33 0.029(2) 0.027(2) 0.0196(19) 0.0006(16) 0.0017(17) -0.0041(18)
C34 0.035(2) 0.024(2) 0.023(2) 0.0020(16) 0.0003(17) 0.0002(18)
C35 0.022(2) 0.041(2) 0.024(2) -0.0083(18) -0.0028(17) 0.0060(19)
C36 0.019(2) 0.042(2) 0.0198(19) -0.0072(17) -0.0019(16) 0.0010(19)
C37 0.032(2) 0.031(2) 0.023(2) -0.0003(17) 0.0030(17) -0.0002(18)
C38 0.041(3) 0.036(2) 0.024(2) 0.0059(18) -0.0010(19) 0.006(2)
C39 0.028(2) 0.043(3) 0.028(2) 0.0002(19) -0.0042(18) 0.012(2)
C40 0.025(2) 0.031(2) 0.029(2) -0.0042(18) -0.0002(18) 0.0018(18)
C41 0.029(2) 0.033(2) 0.027(2) -0.0022(17) 0.0019(18) -0.0025(19)
C42 0.039(3) 0.033(2) 0.032(2) -0.0025(19) 0.001(2) -0.012(2)
C43 0.057(3) 0.024(2) 0.030(2) 0.0016(18) 0.002(2) -0.009(2)
C44 0.042(3) 0.029(2) 0.030(2) 0.0025(18) -0.001(2) 0.008(2)
C45 0.028(2) 0.039(3) 0.032(2) -0.0057(19) -0.0051(19) 0.010(2)
C46 0.024(2) 0.058(3) 0.033(2) -0.016(2) -0.003(2) 0.017(2)
C47 0.018(2) 0.063(3) 0.026(2) -0.007(2) 0.0003(18) 0.003(2)
C48 0.021(2) 0.046(3) 0.026(2) -0.0064(19) -0.0007(17) -0.0028(19)
N7 0.0205(16) 0.0257(16) 0.0197(16) -0.0040(13) -0.0005(14) 0.0003(14)
N8 0.0246(17) 0.0251(17) 0.0222(17) -0.0021(13) 0.0040(14) 0.0006(14)
N9 0.0236(17) 0.0263(17) 0.0173(15) -0.0010(13) 0.0003(13) 0.0009(15)
N10 0.0292(19) 0.0321(19) 0.0254(17) 0.0012(15) -0.0024(15) 0.0059(16)
N11 0.0220(17) 0.0295(17) 0.0190(16) -0.0040(13) -0.0028(13) 0.0014(14)
N12 0.0229(17) 0.0309(19) 0.0237(17) -0.0051(14) -0.0006(14) -0.0009(15)
B2 0.022(2) 0.028(2) 0.015(2) -0.0050(17) -0.0020(17) 0.0011(19)
F14 0.0325(13) 0.0375(13) 0.0183(11) -0.0075(10) -0.0032(10) 0.0003(11)
F15 0.0371(14) 0.0405(14) 0.0299(13) 0.0056(11) 0.0033(11) -0.0064(12)
F16 0.0555(18) 0.0526(17) 0.0373(15) 0.0210(12) 0.0006(13) 0.0103(14)
F17 0.0357(15) 0.069(2) 0.0436(15) 0.0110(14) -0.0078(12) 0.0152(14)
F18 0.0214(13) 0.0418(14) 0.0462(15) 0.0016(11) -0.0007(11) 0.0005(11)
F19 0.0294(13) 0.0403(14) 0.0348(13) -0.0063(11) -0.0012(11) -0.0045(11)
F20 0.0509(17) 0.0406(15) 0.0499(16) -0.0048(13) 0.0043(14) -0.0192(13)
F21 0.074(2) 0.0238(13) 0.0542(17) 0.0018(12) 0.0051(16) -0.0083(13)
F22 0.0564(19) 0.0302(14) 0.0545(18) 0.0038(12) -0.0024(14) 0.0107(13)
F23 0.0394(15) 0.0484(16) 0.0515(16) -0.0052(13) -0.0031(13) 0.0158(13)
F24 0.0334(15) 0.0705(19) 0.0440(16) -0.0152(14) 0.0011(13) 0.0214(15)
F25 0.0268(14) 0.082(2) 0.0347(14) -0.0094(14) 0.0090(11) 0.0033(14)
F26 0.0284(14) 0.0526(16) 0.0342(13) -0.0035(12) 0.0045(11) -0.0057(12)
C49 0.025(2) 0.028(2) 0.023(2) -0.0049(17) -0.0020(16) 0.0065(18)
C50 0.022(2) 0.035(2) 0.0197(19) -0.0054(17) -0.0002(16) 0.0047(19)
C51 0.023(2) 0.033(2) 0.0223(19) -0.0050(17) 0.0048(17) -0.0020(18)
C52 0.026(2) 0.030(2) 0.023(2) -0.0014(17) 0.0027(17) -0.0029(18)
C53 0.024(2) 0.027(2) 0.0199(19) -0.0014(15) -0.0023(15) 0.0010(17)
C54 0.020(2) 0.029(2) 0.0196(18) -0.0027(16) -0.0037(15) 0.0026(17)
C55 0.020(2) 0.041(2) 0.022(2) -0.0053(18) 0.0037(17) 0.0013(18)
C56 0.020(2) 0.039(2) 0.025(2) -0.0060(18) 0.0005(17) -0.0005(19)
C57 0.027(2) 0.027(2) 0.025(2) 0.0011(17) 0.0004(17) 0.0011(17)
C58 0.029(2) 0.023(2) 0.023(2) -0.0018(16) -0.0031(17) -0.0013(18)
C59 0.025(2) 0.024(2) 0.025(2) -0.0060(16) -0.0020(17) -0.0009(18)
C60 0.027(2) 0.026(2) 0.0245(19) -0.0050(16) -0.0027(16) 0.0013(18)
C61 0.023(2) 0.046(3) 0.022(2) -0.0038(18) 0.0029(17) 0.0052(19)
C62 0.021(2) 0.057(3) 0.024(2) -0.003(2) -0.0044(18) 0.003(2)
C63 0.019(2) 0.062(3) 0.030(2) -0.014(2) 0.0006(19) -0.009(2)
C64 0.022(2) 0.044(3) 0.035(2) -0.011(2) 0.0052(19) -0.0065(19)
C65 0.030(2) 0.026(2) 0.026(2) 0.0007(17) -0.0037(17) -0.0058(18)
C66 0.038(2) 0.022(2) 0.022(2) -0.0017(16) -0.0018(18) 0.0039(19)
C67 0.026(2) 0.030(2) 0.0218(19) -0.0003(17) -0.0023(16) 0.0063(18)
C68 0.023(2) 0.028(2) 0.023(2) 0.0011(16) -0.0032(16) -0.0003(18)
C69 0.024(2) 0.032(2) 0.030(2) -0.0038(18) -0.0028(18) 0.0011(18)
C70 0.032(2) 0.036(2) 0.042(3) 0.003(2) 0.004(2) -0.008(2)
C71 0.042(3) 0.028(2) 0.040(3) 0.0046(19) 0.001(2) -0.004(2)
C72 0.032(2) 0.030(2) 0.032(2) -0.0017(18) -0.0057(19) 0.0062(19)
N13 0.0242(17) 0.0278(18) 0.0199(16) -0.0030(13) 0.0008(14) -0.0005(15)
N14 0.0241(18) 0.0241(17) 0.0233(17) -0.0025(13) -0.0036(14) -0.0013(15)
N15 0.0239(17) 0.0274(17) 0.0167(15) -0.0047(13) -0.0017(13) 0.0013(15)
N16 0.0253(18) 0.0317(19) 0.0228(17) -0.0045(14) 0.0003(14) 0.0033(16)
N17 0.0218(17) 0.0309(18) 0.0196(16) -0.0025(14) 0.0011(13) -0.0004(15)
N18 0.0238(18) 0.0315(19) 0.0275(17) -0.0011(14) 0.0021(15) -0.0028(15)
B3 0.025(2) 0.030(2) 0.016(2) -0.0042(18) 0.0011(18) 0.001(2)
F27 0.0338(13) 0.0408(14) 0.0181(11) -0.0039(10) 0.0014(10) 0.0010(11)
F28 0.0340(14) 0.0311(13) 0.0429(14) -0.0031(11) 0.0010(11) -0.0098(11)
F29 0.0450(15) 0.0228(12) 0.0353(13) -0.0048(10) -0.0059(12) 0.0042(11)
F30 0.0329(13) 0.0312(12) 0.0321(13) -0.0016(10) -0.0008(11) 0.0108(11)
F31 0.0236(12) 0.0347(13) 0.0378(13) -0.0017(10) -0.0022(10) -0.0008(11)
F32 0.0246(13) 0.0399(14) 0.0378(14) -0.0019(11) 0.0026(11) 0.0014(11)
F33 0.0398(16) 0.0481(16) 0.068(2) 0.0138(15) 0.0115(15) -0.0091(14)
F34 0.063(2) 0.0364(16) 0.0627(19) 0.0199(14) 0.0003(16) -0.0039(14)
F35 0.0415(15) 0.0335(13) 0.0426(14) 0.0029(11) -0.0076(12) 0.0113(11)
F36 0.0309(13) 0.0497(16) 0.0365(14) 0.0014(12) -0.0053(11) 0.0044(11)
F37 0.0293(14) 0.076(2) 0.0320(14) -0.0014(13) -0.0084(12) 0.0037(15)
F38 0.0279(14) 0.0697(19) 0.0422(15) -0.0159(13) -0.0063(12) -0.0107(14)
F39 0.0318(14) 0.0458(16) 0.0581(17) -0.0144(13) -0.0005(13) -0.0098(12)

loop_
_atom_type_symbol
_atom_type_description
_atom_type_scat_dispersion_real
_atom_type_scat_dispersion_imag
_atom_type_scat_source
C C 0.0181 0.0091 'International Tables Vol C Tables 4.2.6.8 and 6.1.1.4'
B B 0.0090 0.0039 'International Tables Vol C Tables 4.2.6.8 and 6.1.1.4'
N N 0.0311 0.0180 'International Tables Vol C Tables 4.2.6.8 and 6.1.1.4'
F F 0.0727 0.0534 'International Tables Vol C Tables 4.2.6.8 and 6.1.1.4'

loop_
_geom_angle_atom_site_label_1
_geom_angle_atom_site_label_2
_geom_angle_atom_site_label_3
_geom_angle
N2 C1 N1 123.0(4)
N2 C1 C8 129.3(4)
N1 C1 C8 105.8(3)
N2 C2 N3 122.9(3)
N2 C2 C9 129.1(4)
N3 C2 C9 105.8(3)
N4 C3 N3 123.1(3)
N4 C3 C10 129.9(3)
N3 C3 C10 105.6(3)
N4 C4 N5 122.9(4)
N4 C4 C11 129.9(4)
N5 C4 C11 105.7(3)
N6 C5 N5 122.8(4)
N6 C5 C12 129.3(4)
N5 C5 C12 105.9(3)
N6 C6 N1 123.4(4)
N6 C6 C7 129.0(4)
N1 C6 C7 105.9(3)
C13 C7 C8 119.5(4)
C13 C7 C6 132.7(4)
C8 C7 C6 107.5(3)
C16 C8 C7 120.2(4)
C16 C8 C1 132.6(4)
C7 C8 C1 107.0(3)
C17 C9 C10 121.1(4)
C17 C9 C2 132.2(4)
C10 C9 C2 106.6(3)
C20 C10 C9 118.9(4)
C20 C10 C3 133.3(4)
C9 C10 C3 107.7(3)
C21 C11 C12 119.1(4)
C21 C11 C4 133.1(4)
C12 C11 C4 107.6(3)
C24 C12 C11 120.5(4)
C24 C12 C5 132.2(4)
C11 C12 C5 107.0(3)
F2 C13 C14 119.5(4)
F2 C13 C7 120.9(4)
C14 C13 C7 119.6(4)
F3 C14 C13 120.4(4)
F3 C14 C15 119.0(4)
C13 C14 C15 120.6(4)
F4 C15 C16 120.4(4)
F4 C15 C14 118.6(4)
C16 C15 C14 121.0(4)
F5 C16 C15 119.9(4)
F5 C16 C8 121.1(4)
C15 C16 C8 119.1(4)
F6 C17 C18 120.6(4)
F6 C17 C9 121.0(4)
C18 C17 C9 118.4(4)
F7 C18 C17 120.6(4)
F7 C18 C19 118.1(4)
C17 C18 C19 121.3(4)
F8 C19 C20 120.2(4)
F8 C19 C18 118.7(4)
C20 C19 C18 121.1(4)
F9 C20 C19 119.7(4)
F9 C20 C10 121.0(4)
C19 C20 C10 119.2(4)
F10 C21 C22 119.7(3)
F10 C21 C11 121.2(4)
C22 C21 C11 119.2(4)
F11 C22 C21 119.6(4)
F11 C22 C23 119.0(4)
C21 C22 C23 121.4(3)
F12 C23 C24 120.4(4)
F12 C23 C22 119.2(3)
C24 C23 C22 120.4(4)
F13 C24 C23 119.9(3)
F13 C24 C12 120.8(3)
C23 C24 C12 119.3(4)
C6 N1 C1 112.6(3)
C6 N1 B1 122.5(3)
C1 N1 B1 122.9(3)
C1 N2 C2 116.5(3)
C2 N3 C3 112.6(3)
C2 N3 B1 122.8(3)
C3 N3 B1 123.0(3)
C4 N4 C3 116.7(3)
C5 N5 C4 111.9(3)
C5 N5 B1 122.8(3)
C4 N5 B1 123.3(3)
C5 N6 C6 116.4(3)
F1 B1 N5 113.3(3)
F1 B1 N1 113.5(3)
N5 B1 N1 105.3(3)
F1 B1 N3 114.0(3)
N5 B1 N3 105.2(3)
N1 B1 N3 104.6(3)
N8 C25 N7 122.8(4)
N8 C25 C32 129.8(4)
N7 C25 C32 105.5(3)
N8 C26 N9 123.8(4)
N8 C26 C33 129.5(4)
N9 C26 C33 105.0(3)
N10 C27 N9 122.7(4)
N10 C27 C34 130.0(4)
N9 C27 C34 105.6(3)
N10 C28 N11 123.0(4)
N10 C28 C35 130.2(4)
N11 C28 C35 105.4(4)
N12 C29 N11 123.1(4)
N12 C29 C36 129.7(4)
N11 C29 C36 105.3(4)
N12 C30 N7 122.8(4)
N12 C30 C31 130.0(4)
N7 C30 C31 105.8(3)
C37 C31 C32 119.1(4)
C37 C31 C30 133.9(4)
C32 C31 C30 106.9(3)
C40 C32 C31 120.3(4)
C40 C32 C25 132.2(4)
C31 C32 C25 107.4(3)
C41 C33 C34 119.9(4)
C41 C33 C26 132.8(4)
C34 C33 C26 107.1(3)
C44 C34 C33 119.2(4)
C44 C34 C27 133.3(4)
C33 C34 C27 107.4(3)
C45 C35 C36 119.8(4)
C45 C35 C28 133.0(4)
C36 C35 C28 107.1(3)
C48 C36 C35 120.1(4)
C48 C36 C29 132.5(4)
C35 C36 C29 107.3(4)
F15 C37 C38 119.0(4)
F15 C37 C31 121.2(4)
C38 C37 C31 119.8(4)
F16 C38 C37 120.5(4)
F16 C38 C39 118.6(4)
C37 C38 C39 120.9(4)
F17 C39 C40 120.7(4)
F17 C39 C38 118.5(4)
C40 C39 C38 120.8(4)
F18 C40 C39 120.1(4)
F18 C40 C32 120.8(4)
C39 C40 C32 119.1(4)
F19 C41 C42 119.5(4)
F19 C41 C33 121.2(4)
C42 C41 C33 119.4(4)
F20 C42 C41 119.8(4)
F20 C42 C43 119.5(4)
C41 C42 C43 120.7(4)
F21 C43 C44 120.4(4)
F21 C43 C42 118.5(4)
C44 C43 C42 121.1(4)
F22 C44 C43 119.5(4)
F22 C44 C34 120.8(4)
C43 C44 C34 119.7(4)
F23 C45 C46 119.9(4)
F23 C45 C35 121.1(4)
C46 C45 C35 119.0(4)
F24 C46 C45 120.0(5)
F24 C46 C47 118.6(4)
C45 C46 C47 121.3(4)
F25 C47 C48 120.9(4)
F25 C47 C46 118.4(4)
C48 C47 C46 120.7(4)
F26 C48 C47 119.9(4)
F26 C48 C36 121.1(4)
C47 C48 C36 119.0(4)
C30 N7 C25 112.8(3)
C30 N7 B2 123.0(3)
C25 N7 B2 122.4(3)
C26 N8 C25 116.4(3)
C26 N9 C27 113.4(3)
C26 N9 B2 122.0(3)
C27 N9 B2 122.8(3)
C27 N10 C28 117.1(3)
C29 N11 C28 113.2(3)
C29 N11 B2 122.7(3)
C28 N11 B2 122.6(3)
C29 N12 C30 116.6(3)
F14 B2 N9 113.3(3)
F14 B2 N7 113.0(3)
N9 B2 N7 105.7(3)
F14 B2 N11 113.6(3)
N9 B2 N11 105.4(3)
N7 B2 N11 105.0(3)
N16 C49 N15 122.9(4)
N16 C49 C60 129.5(4)
N15 C49 C60 105.6(3)
N16 C50 N17 122.7(4)
N16 C50 C55 129.8(4)
N17 C50 C55 105.5(4)
N18 C51 N17 123.1(4)
N18 C51 C56 130.0(4)
N17 C51 C56 105.4(4)
N18 C52 N13 123.9(4)
N18 C52 C57 129.4(4)
N13 C52 C57 105.3(3)
N14 C53 N13 123.5(4)
N14 C53 C58 128.7(4)
N13 C53 C58 105.6(3)
N14 C54 N15 122.9(4)
N14 C54 C59 129.4(4)
N15 C54 C59 105.8(3)
C61 C55 C56 120.7(4)
C61 C55 C50 131.8(4)
C56 C55 C50 107.3(4)
C64 C56 C55 119.6(4)
C64 C56 C51 133.1(4)
C55 C56 C51 107.1(4)
C65 C57 C58 119.0(4)
C65 C57 C52 133.1(4)
C58 C57 C52 107.4(3)
C68 C58 C57 120.2(4)
C68 C58 C53 132.3(4)
C57 C58 C53 107.0(4)
C69 C59 C60 120.0(4)
C69 C59 C54 132.5(4)
C60 C59 C54 107.2(4)
C72 C60 C59 119.7(4)
C72 C60 C49 132.6(4)
C59 C60 C49 107.5(3)
F36 C61 C62 120.2(4)
F36 C61 C55 121.3(4)
C62 C61 C55 118.5(4)
F37 C62 C61 120.3(4)
F37 C62 C63 118.6(4)
C61 C62 C63 121.2(4)
F38 C63 C64 121.5(4)
F38 C63 C62 118.0(4)
C64 C63 C62 120.5(4)
F39 C64 C63 118.9(4)
F39 C64 C56 121.5(4)
C63 C64 C56 119.6(4)
F28 C65 C66 119.0(4)
F28 C65 C57 121.1(4)
C66 C65 C57 119.8(4)
F29 C66 C65 120.3(4)
F29 C66 C67 118.8(4)
C65 C66 C67 120.9(4)
F30 C67 C68 119.6(4)
F30 C67 C66 119.2(4)
C68 C67 C66 121.1(4)
F31 C68 C67 119.8(4)
F31 C68 C58 121.1(4)
C67 C68 C58 119.1(4)
F32 C69 C70 119.8(4)
F32 C69 C59 120.9(4)
C70 C69 C59 119.3(4)
F33 C70 C69 119.8(4)
F33 C70 C71 119.6(4)
C69 C70 C71 120.6(4)
F34 C71 C72 120.4(4)
F34 C71 C70 118.7(4)
C72 C71 C70 120.9(4)
F35 C72 C71 119.6(4)
F35 C72 C60 121.0(4)
C71 C72 C60 119.4(4)
C52 N13 C53 113.2(3)
C52 N13 B3 122.7(4)
C53 N13 B3 122.2(4)
C53 N14 C54 116.5(3)
C49 N15 C54 112.7(3)
C49 N15 B3 122.9(4)
C54 N15 B3 122.5(4)
C49 N16 C50 117.1(4)
C50 N17 C51 112.9(3)
C50 N17 B3 123.1(3)
C51 N17 B3 122.4(3)
C52 N18 C51 116.4(4)
F27 B3 N13 113.6(3)
F27 B3 N17 114.1(4)
N13 B3 N17 105.4(3)
F27 B3 N15 112.8(3)
N13 B3 N15 105.4(3)
N17 B3 N15 104.7(3)

loop_
_geom_bond_atom_site_label_1
_geom_bond_atom_site_label_2
_geom_bond_distance
C1 N2 1.342(5)
C1 N1 1.373(5)
C1 C8 1.453(6)
C2 N2 1.348(5)
C2 N3 1.365(5)
C2 C9 1.455(5)
C3 N4 1.345(5)
C3 N3 1.368(5)
C3 C10 1.445(6)
C4 N4 1.338(5)
C4 N5 1.373(5)
C4 C11 1.443(6)
C5 N6 1.340(5)
C5 N5 1.373(5)
C5 C12 1.448(6)
C6 N6 1.347(5)
C6 N1 1.366(5)
C6 C7 1.449(6)
C7 C13 1.385(6)
C7 C8 1.418(6)
C8 C16 1.380(6)
C9 C17 1.382(6)
C9 C10 1.418(6)
C10 C20 1.391(6)
C11 C21 1.391(5)
C11 C12 1.416(5)
C12 C24 1.379(6)
C13 F2 1.346(5)
C13 C14 1.368(6)
C14 F3 1.334(5)
C14 C15 1.392(7)
C15 F4 1.341(5)
C15 C16 1.371(6)
C16 F5 1.338(5)
C17 F6 1.346(5)
C17 C18 1.370(6)
C18 F7 1.346(5)
C18 C19 1.383(6)
C19 F8 1.343(5)
C19 C20 1.372(6)
C20 F9 1.346(5)
C21 F10 1.343(4)
C21 C22 1.370(6)
C22 F11 1.346(4)
C22 C23 1.385(6)
C23 F12 1.340(5)
C23 C24 1.374(5)
C24 F13 1.342(4)
N1 B1 1.489(5)
N3 B1 1.490(5)
N5 B1 1.480(6)
B1 F1 1.390(5)
C25 N8 1.348(5)
C25 N7 1.371(5)
C25 C32 1.447(6)
C26 N8 1.335(5)
C26 N9 1.369(5)
C26 C33 1.463(6)
C27 N10 1.339(5)
C27 N9 1.372(5)
C27 C34 1.445(6)
C28 N10 1.339(6)
C28 N11 1.370(5)
C28 C35 1.454(6)
C29 N12 1.339(5)
C29 N11 1.361(5)
C29 C36 1.452(6)
C30 N12 1.348(5)
C30 N7 1.362(5)
C30 C31 1.452(6)
C31 C37 1.388(6)
C31 C32 1.423(6)
C32 C40 1.385(6)
C33 C41 1.382(6)
C33 C34 1.428(6)
C34 C44 1.379(6)
C35 C45 1.385(6)
C35 C36 1.421(6)
C36 C48 1.388(6)
C37 F15 1.343(5)
C37 C38 1.367(6)
C38 F16 1.336(5)
C38 C39 1.390(7)
C39 F17 1.341(5)
C39 C40 1.374(6)
C40 F18 1.337(5)
C41 F19 1.339(5)
C41 C42 1.368(6)
C42 F20 1.340(5)
C42 C43 1.387(7)
C43 F21 1.346(5)
C43 C44 1.365(7)
C44 F22 1.346(5)
C45 F23 1.347(5)
C45 C46 1.371(7)
C46 F24 1.351(5)
C46 C47 1.392(7)
C47 F25 1.339(5)
C47 C48 1.372(6)
C48 F26 1.337(5)
N7 B2 1.487(5)
N9 B2 1.482(6)
N11 B2 1.487(5)
B2 F14 1.395(5)
C49 N16 1.339(5)
C49 N15 1.368(5)
C49 C60 1.449(6)
C50 N16 1.341(6)
C50 N17 1.364(5)
C50 C55 1.453(6)
C51 N18 1.345(5)
C51 N17 1.372(5)
C51 C56 1.454(6)
C52 N18 1.330(5)
C52 N13 1.365(5)
C52 C57 1.454(6)
C53 N14 1.342(5)
C53 N13 1.370(5)
C53 C58 1.446(6)
C54 N14 1.349(5)
C54 N15 1.371(5)
C54 C59 1.448(6)
C55 C61 1.383(6)
C55 C56 1.419(6)
C56 C64 1.381(6)
C57 C65 1.386(6)
C57 C58 1.426(6)
C58 C68 1.383(6)
C59 C69 1.382(6)
C59 C60 1.418(6)
C60 C72 1.383(6)
C61 F36 1.337(5)
C61 C62 1.377(6)
C62 F37 1.341(5)
C62 C63 1.397(7)
C63 F38 1.337(5)
C63 C64 1.372(7)
C64 F39 1.349(5)
C65 F28 1.344(5)
C65 C66 1.369(6)
C66 F29 1.340(5)
C66 C67 1.383(6)
C67 F30 1.347(5)
C67 C68 1.373(6)
C68 F31 1.343(5)
C69 F32 1.339(5)
C69 C70 1.378(6)
C70 F33 1.334(5)
C70 C71 1.387(7)
C71 F34 1.337(5)
C71 C72 1.374(7)
C72 F35 1.340(5)
N13 B3 1.484(6)
N15 B3 1.495(6)
N17 B3 1.489(6)
B3 F27 1.388(5)

loop_
_geom_torsion_atom_site_label_1
_geom_torsion_atom_site_label_2
_geom_torsion_atom_site_label_3
_geom_torsion_atom_site_label_4
_geom_torsion
N6 C6 C7 C13 -14.7(7)
N1 C6 C7 C13 180.0(4)
N6 C6 C7 C8 159.2(4)
N1 C6 C7 C8 -6.1(4)
C13 C7 C8 C16 -0.7(6)
C6 C7 C8 C16 -175.5(4)
C13 C7 C8 C1 174.4(4)
C6 C7 C8 C1 -0.4(4)
N2 C1 C8 C16 16.7(7)
N1 C1 C8 C16 -179.0(4)
N2 C1 C8 C7 -157.6(4)
N1 C1 C8 C7 6.8(4)
N2 C2 C9 C17 -21.2(7)
N3 C2 C9 C17 175.5(4)
N2 C2 C9 C10 154.9(4)
N3 C2 C9 C10 -8.5(4)
C17 C9 C10 C20 1.6(6)
C2 C9 C10 C20 -175.0(4)
C17 C9 C10 C3 177.7(4)
C2 C9 C10 C3 1.1(4)
N4 C3 C10 C20 15.3(7)
N3 C3 C10 C20 -178.1(4)
N4 C3 C10 C9 -160.1(4)
N3 C3 C10 C9 6.6(4)
N4 C4 C11 C21 -16.2(7)
N5 C4 C11 C21 177.7(4)
N4 C4 C11 C12 158.6(4)
N5 C4 C11 C12 -7.5(4)
C21 C11 C12 C24 0.8(6)
C4 C11 C12 C24 -174.9(4)
C21 C11 C12 C5 174.9(3)
C4 C11 C12 C5 -0.7(4)
N6 C5 C12 C24 17.9(7)
N5 C5 C12 C24 -178.1(4)
N6 C5 C12 C11 -155.3(4)
N5 C5 C12 C11 8.7(4)
C8 C7 C13 F2 179.5(3)
C6 C7 C13 F2 -7.2(7)
C8 C7 C13 C14 1.2(6)
C6 C7 C13 C14 174.5(4)
F2 C13 C14 F3 -0.6(6)
C7 C13 C14 F3 177.7(4)
F2 C13 C14 C15 -178.9(4)
C7 C13 C14 C15 -0.5(7)
F3 C14 C15 F4 -0.8(7)
C13 C14 C15 F4 177.5(4)
F3 C14 C15 C16 -179.0(4)
C13 C14 C15 C16 -0.7(7)
F4 C15 C16 F5 2.1(6)
C14 C15 C16 F5 -179.7(4)
F4 C15 C16 C8 -177.0(4)
C14 C15 C16 C8 1.2(7)
C7 C8 C16 F5 -179.5(4)
C1 C8 C16 F5 6.8(7)
C7 C8 C16 C15 -0.5(6)
C1 C8 C16 C15 -174.2(4)
C10 C9 C17 F6 179.3(3)
C2 C9 C17 F6 -5.1(7)
C10 C9 C17 C18 0.1(6)
C2 C9 C17 C18 175.6(4)
F6 C17 C18 F7 0.0(6)
C9 C17 C18 F7 179.3(4)
F6 C17 C18 C19 178.9(4)
C9 C17 C18 C19 -1.8(6)
F7 C18 C19 F8 -0.3(6)
C17 C18 C19 F8 -179.2(4)
F7 C18 C19 C20 -179.1(4)
C17 C18 C19 C20 2.0(6)
F8 C19 C20 F9 -0.1(6)
C18 C19 C20 F9 178.7(4)
F8 C19 C20 C10 -179.1(4)
C18 C19 C20 C10 -0.3(6)
C9 C10 C20 F9 179.6(4)
C3 C10 C20 F9 4.6(7)
C9 C10 C20 C19 -1.4(6)
C3 C10 C20 C19 -176.4(4)
C12 C11 C21 F10 -178.0(3)
C4 C11 C21 F10 -3.7(7)
C12 C11 C21 C22 1.4(6)
C4 C11 C21 C22 175.7(4)
F10 C21 C22 F11 -2.4(5)
C11 C21 C22 F11 178.2(3)
F10 C21 C22 C23 176.4(4)
C11 C21 C22 C23 -3.0(6)
F11 C22 C23 F12 3.3(5)
C21 C22 C23 F12 -175.5(3)
F11 C22 C23 C24 -178.7(3)
C21 C22 C23 C24 2.5(6)
F12 C23 C24 F13 -2.2(5)
C22 C23 C24 F13 179.9(3)
F12 C23 C24 C12 177.7(3)
C22 C23 C24 C12 -0.3(6)
C11 C12 C24 F13 178.5(3)
C5 C12 C24 F13 6.1(6)
C11 C12 C24 C23 -1.3(6)
C5 C12 C24 C23 -173.8(4)
N6 C6 N1 C1 -155.4(4)
C7 C6 N1 C1 11.0(4)
N6 C6 N1 B1 8.8(6)
C7 C6 N1 B1 175.2(3)
N2 C1 N1 C6 154.3(4)
C8 C1 N1 C6 -11.3(4)
N2 C1 N1 B1 -9.8(6)
C8 C1 N1 B1 -175.4(3)
N1 C1 N2 C2 -9.5(5)
C8 C1 N2 C2 152.5(4)
N3 C2 N2 C1 7.3(5)
C9 C2 N2 C1 -153.5(4)
N2 C2 N3 C3 -151.2(4)
C9 C2 N3 C3 13.4(4)
N2 C2 N3 B1 14.4(5)
C9 C2 N3 B1 179.0(3)
N4 C3 N3 C2 155.2(4)
C10 C3 N3 C2 -12.6(4)
N4 C3 N3 B1 -10.4(6)
C10 C3 N3 B1 -178.2(3)
N5 C4 N4 C3 7.9(5)
C11 C4 N4 C3 -156.1(4)
N3 C3 N4 C4 -8.0(5)
C10 C3 N4 C4 156.6(4)
N6 C5 N5 C4 151.2(4)
C12 C5 N5 C4 -14.1(4)
N6 C5 N5 B1 -13.3(6)
C12 C5 N5 B1 -178.6(3)
N4 C4 N5 C5 -153.6(4)
C11 C4 N5 C5 13.7(4)
N4 C4 N5 B1 10.8(6)
C11 C4 N5 B1 178.1(3)
N5 C5 N6 C6 -7.8(5)
C12 C5 N6 C6 153.8(4)
N1 C6 N6 C5 10.0(5)
C7 C6 N6 C5 -153.1(4)
C5 N5 B1 F1 -97.0(4)
C4 N5 B1 F1 100.3(4)
C5 N5 B1 N1 27.6(5)
C4 N5 B1 N1 -135.1(3)
C5 N5 B1 N3 137.8(3)
C4 N5 B1 N3 -24.9(5)
C6 N1 B1 F1 99.1(4)
C1 N1 B1 F1 -98.3(4)
C6 N1 B1 N5 -25.4(5)
C1 N1 B1 N5 137.2(3)
C6 N1 B1 N3 -136.0(4)
C1 N1 B1 N3 26.6(5)
C2 N3 B1 F1 95.8(4)
C3 N3 B1 F1 -100.1(4)
C2 N3 B1 N5 -139.4(3)
C3 N3 B1 N5 24.7(5)
C2 N3 B1 N1 -28.8(5)
C3 N3 B1 N1 135.4(4)
N12 C30 C31 C37 16.2(7)
N7 C30 C31 C37 -177.0(4)
N12 C30 C31 C32 -159.0(4)
N7 C30 C31 C32 7.8(4)
C37 C31 C32 C40 0.0(6)
C30 C31 C32 C40 176.0(4)
C37 C31 C32 C25 -176.6(4)
C30 C31 C32 C25 -0.6(4)
N8 C25 C32 C40 -18.1(7)
N7 C25 C32 C40 177.2(4)
N8 C25 C32 C31 157.9(4)
N7 C25 C32 C31 -6.8(4)
N8 C26 C33 C41 18.0(7)
N9 C26 C33 C41 -176.9(4)
N8 C26 C33 C34 -157.4(4)
N9 C26 C33 C34 7.7(4)
C41 C33 C34 C44 -0.7(6)
C26 C33 C34 C44 175.4(4)
C41 C33 C34 C27 -176.6(4)
C26 C33 C34 C27 -0.5(4)
N10 C27 C34 C44 -16.9(8)
N9 C27 C34 C44 178.0(4)
N10 C27 C34 C33 158.2(4)
N9 C27 C34 C33 -6.9(4)
N10 C28 C35 C45 14.9(8)
N11 C28 C35 C45 -179.0(4)
N10 C28 C35 C36 -160.7(4)
N11 C28 C35 C36 5.4(4)
C45 C35 C36 C48 2.5(6)
C28 C35 C36 C48 178.8(4)
C45 C35 C36 C29 -173.8(4)
C28 C35 C36 C29 2.5(4)
N12 C29 C36 C48 -20.7(7)
N11 C29 C36 C48 174.8(4)
N12 C29 C36 C35 155.0(4)
N11 C29 C36 C35 -9.6(4)
C32 C31 C37 F15 179.5(4)
C30 C31 C37 F15 4.8(7)
C32 C31 C37 C38 -1.3(6)
C30 C31 C37 C38 -176.0(4)
F15 C37 C38 F16 1.4(6)
C31 C37 C38 F16 -177.9(4)
F15 C37 C38 C39 -178.2(4)
C31 C37 C38 C39 2.6(7)
F16 C38 C39 F17 -1.1(6)
C37 C38 C39 F17 178.5(4)
F16 C38 C39 C40 177.9(4)
C37 C38 C39 C40 -2.6(7)
F17 C39 C40 F18 0.4(6)
C38 C39 C40 F18 -178.6(4)
F17 C39 C40 C32 -179.8(4)
C38 C39 C40 C32 1.2(7)
C31 C32 C40 F18 179.8(4)
C25 C32 C40 F18 -4.5(7)
C31 C32 C40 C39 0.0(6)
C25 C32 C40 C39 175.7(4)
C34 C33 C41 F19 179.4(4)
C26 C33 C41 F19 4.4(7)
C34 C33 C41 C42 -2.0(6)
C26 C33 C41 C42 -176.9(4)
F19 C41 C42 F20 1.5(6)
C33 C41 C42 F20 -177.2(4)
F19 C41 C42 C43 -178.1(4)
C33 C41 C42 C43 3.2(7)
F20 C42 C43 F21 -1.5(6)
C41 C42 C43 F21 178.0(4)
F20 C42 C43 C44 178.6(4)
C41 C42 C43 C44 -1.9(7)
F21 C43 C44 F22 0.8(6)
C42 C43 C44 F22 -179.3(4)
F21 C43 C44 C34 179.3(4)
C42 C43 C44 C34 -0.8(7)
C33 C34 C44 F22 -179.5(4)
C27 C34 C44 F22 -4.8(7)
C33 C34 C44 C43 2.1(6)
C27 C34 C44 C43 176.7(4)
C36 C35 C45 F23 178.7(4)
C28 C35 C45 F23 3.6(7)
C36 C35 C45 C46 -2.2(6)
C28 C35 C45 C46 -177.3(4)
F23 C45 C46 F24 -0.2(6)
C35 C45 C46 F24 -179.3(4)
F23 C45 C46 C47 179.4(4)
C35 C45 C46 C47 0.2(7)
F24 C46 C47 F25 0.8(6)
C45 C46 C47 F25 -178.7(4)
F24 C46 C47 C48 -179.1(4)
C45 C46 C47 C48 1.4(7)
F25 C47 C48 F26 -1.0(6)
C46 C47 C48 F26 178.9(4)
F25 C47 C48 C36 179.1(4)
C46 C47 C48 C36 -1.0(6)
C35 C36 C48 F26 179.2(4)
C29 C36 C48 F26 -5.6(7)
C35 C36 C48 C47 -0.9(6)
C29 C36 C48 C47 174.3(4)
N12 C30 N7 C25 155.1(4)
C31 C30 N7 C25 -12.8(4)
N12 C30 N7 B2 -10.1(5)
C31 C30 N7 B2 -178.1(3)
N8 C25 N7 C30 -153.6(4)
C32 C25 N7 C30 12.4(4)
N8 C25 N7 B2 11.7(6)
C32 C25 N7 B2 177.8(3)
N9 C26 N8 C25 -7.9(5)
C33 C26 N8 C25 154.7(4)
N7 C25 N8 C26 7.8(5)
C32 C25 N8 C26 -154.6(4)
N8 C26 N9 C27 153.4(4)
C33 C26 N9 C27 -12.8(4)
N8 C26 N9 B2 -11.7(6)
C33 C26 N9 B2 -177.9(3)
N10 C27 N9 C26 -153.8(4)
C34 C27 N9 C26 12.6(4)
N10 C27 N9 B2 11.1(6)
C34 C27 N9 B2 177.6(3)
N9 C27 N10 C28 8.2(6)
C34 C27 N10 C28 -154.7(4)
N11 C28 N10 C27 -8.1(6)
C35 C28 N10 C27 155.9(4)
N12 C29 N11 C28 -152.0(4)
C36 C29 N11 C28 13.8(4)
N12 C29 N11 B2 14.2(6)
C36 C29 N11 B2 -179.9(3)
N10 C28 N11 C29 155.1(4)
C35 C28 N11 C29 -12.3(4)
N10 C28 N11 B2 -11.1(6)
C35 C28 N11 B2 -178.5(3)
N11 C29 N12 C30 6.1(5)
C36 C29 N12 C30 -156.1(4)
N7 C30 N12 C29 -8.1(5)
C31 C30 N12 C29 156.7(4)
C26 N9 B2 F14 -97.4(4)
C27 N9 B2 F14 98.9(4)
C26 N9 B2 N7 26.9(5)
C27 N9 B2 N7 -136.8(3)
C26 N9 B2 N11 137.7(3)
C27 N9 B2 N11 -26.0(5)
C30 N7 B2 F14 -98.7(4)
C25 N7 B2 F14 97.5(4)
C30 N7 B2 N9 136.9(3)
C25 N7 B2 N9 -26.9(5)
C30 N7 B2 N11 25.7(5)
C25 N7 B2 N11 -138.1(4)
C29 N11 B2 F14 96.4(4)
C28 N11 B2 F14 -98.7(4)
C29 N11 B2 N9 -139.0(3)
C28 N11 B2 N9 25.9(5)
C29 N11 B2 N7 -27.7(5)
C28 N11 B2 N7 137.3(3)
N16 C50 C55 C61 18.4(7)
N17 C50 C55 C61 -177.3(4)
N16 C50 C55 C56 -156.5(4)
N17 C50 C55 C56 7.8(4)
C61 C55 C56 C64 0.4(6)
C50 C55 C56 C64 176.0(4)
C61 C55 C56 C51 -175.6(4)
C50 C55 C56 C51 -0.1(4)
N18 C51 C56 C64 -17.1(8)
N17 C51 C56 C64 177.1(4)
N18 C51 C56 C55 158.2(4)
N17 C51 C56 C55 -7.6(4)
N18 C52 C57 C65 10.8(8)
N13 C52 C57 C65 176.9(4)
N18 C52 C57 C58 -160.5(4)
N13 C52 C57 C58 5.7(4)
C65 C57 C58 C68 1.9(6)
C52 C57 C58 C68 174.6(4)
C65 C57 C58 C53 -170.8(4)
C52 C57 C58 C53 1.9(4)
N14 C53 C58 C68 -17.0(7)
N13 C53 C58 C68 179.9(4)
N14 C53 C58 C57 154.4(4)
N13 C53 C58 C57 -8.7(4)
N14 C54 C59 C69 16.1(7)
N15 C54 C59 C69 -179.5(4)
N14 C54 C59 C60 -158.0(4)
N15 C54 C59 C60 6.4(4)
C69 C59 C60 C72 0.8(6)
C54 C59 C60 C72 175.8(4)
C69 C59 C60 C49 -175.0(4)
C54 C59 C60 C49 0.0(4)
N16 C49 C60 C72 -17.4(8)
N15 C49 C60 C72 178.6(4)
N16 C49 C60 C59 157.7(4)
N15 C49 C60 C59 -6.3(4)
C56 C55 C61 F36 179.7(4)
C50 C55 C61 F36 5.4(7)
C56 C55 C61 C62 -0.9(6)
C50 C55 C61 C62 -175.2(4)
F36 C61 C62 F37 -1.0(6)
C55 C61 C62 F37 179.6(4)
F36 C61 C62 C63 179.2(4)
C55 C61 C62 C63 -0.2(6)
F37 C62 C63 F38 1.3(6)
C61 C62 C63 F38 -178.9(4)
F37 C62 C63 C64 -178.0(4)
C61 C62 C63 C64 1.8(7)
F38 C63 C64 F39 -1.0(6)
C62 C63 C64 F39 178.3(4)
F38 C63 C64 C56 178.5(4)
C62 C63 C64 C56 -2.2(7)
C55 C56 C64 F39 -179.4(4)
C51 C56 C64 F39 -4.6(7)
C55 C56 C64 C63 1.1(6)
C51 C56 C64 C63 176.0(4)
C58 C57 C65 F28 175.7(4)
C52 C57 C65 F28 5.2(7)
C58 C57 C65 C66 -1.7(6)
C52 C57 C65 C66 -172.2(4)
F28 C65 C66 F29 0.3(6)
C57 C65 C66 F29 177.8(4)
F28 C65 C66 C67 -176.7(4)
C57 C65 C66 C67 0.8(6)
F29 C66 C67 F30 -1.5(6)
C65 C66 C67 F30 175.6(4)
F29 C66 C67 C68 -177.0(3)
C65 C66 C67 C68 0.1(6)
F30 C67 C68 F31 2.5(6)
C66 C67 C68 F31 178.0(4)
F30 C67 C68 C58 -175.4(4)
C66 C67 C68 C58 0.0(6)
C57 C58 C68 F31 -178.9(4)
C53 C58 C68 F31 -8.4(7)
C57 C58 C68 C67 -1.0(6)
C53 C58 C68 C67 169.5(4)
C60 C59 C69 F32 179.7(3)
C54 C59 C69 F32 6.2(7)
C60 C59 C69 C70 -1.0(6)
C54 C59 C69 C70 -174.6(4)
F32 C69 C70 F33 0.1(6)
C59 C69 C70 F33 -179.2(4)
F32 C69 C70 C71 179.6(4)
C59 C69 C70 C71 0.3(7)
F33 C70 C71 F34 0.2(7)
C69 C70 C71 F34 -179.2(4)
F33 C70 C71 C72 -179.9(4)
C69 C70 C71 C72 0.7(7)
F34 C71 C72 F35 -1.4(6)
C70 C71 C72 F35 178.7(4)
F34 C71 C72 C60 179.0(4)
C70 C71 C72 C60 -0.9(7)
C59 C60 C72 F35 -179.5(4)
C49 C60 C72 F35 -4.8(7)
C59 C60 C72 C71 0.2(6)
C49 C60 C72 C71 174.8(4)
N18 C52 N13 C53 155.2(4)
C57 C52 N13 C53 -11.9(4)
N18 C52 N13 B3 -9.4(6)
C57 C52 N13 B3 -176.5(3)
N14 C53 N13 C52 -151.1(4)
C58 C53 N13 C52 13.1(4)
N14 C53 N13 B3 13.6(6)
C58 C53 N13 B3 177.8(3)
N13 C53 N14 C54 7.4(5)
C58 C53 N14 C54 -153.0(4)
N15 C54 N14 C53 -9.1(5)
C59 C54 N14 C53 153.0(4)
N16 C49 N15 C54 -154.4(4)
C60 C49 N15 C54 11.0(4)
N16 C49 N15 B3 10.1(6)
C60 C49 N15 B3 175.5(3)
N14 C54 N15 C49 154.7(4)
C59 C54 N15 C49 -11.0(4)
N14 C54 N15 B3 -9.9(5)
C59 C54 N15 B3 -175.6(3)
N15 C49 N16 C50 8.7(6)
C60 C49 N16 C50 -152.9(4)
N17 C50 N16 C49 -7.2(5)
C55 C50 N16 C49 154.7(4)
N16 C50 N17 C51 152.3(4)
C55 C50 N17 C51 -13.4(4)
N16 C50 N17 B3 -13.3(6)
C55 C50 N17 B3 -179.0(3)
N18 C51 N17 C50 -153.7(4)
C56 C51 N17 C50 13.4(4)
N18 C51 N17 B3 12.1(6)
C56 C51 N17 B3 179.1(3)
N13 C52 N18 C51 -9.0(6)
C57 C52 N18 C51 154.8(4)
N17 C51 N18 C52 7.6(6)
C56 C51 N18 C52 -156.0(4)
C52 N13 B3 F27 -100.8(4)
C53 N13 B3 F27 96.0(4)
C52 N13 B3 N17 24.8(5)
C53 N13 B3 N17 -138.4(4)
C52 N13 B3 N15 135.2(4)
C53 N13 B3 N15 -28.0(5)
C50 N17 B3 F27 -96.5(4)
C51 N17 B3 F27 99.2(4)
C50 N17 B3 N13 138.2(4)
C51 N17 B3 N13 -26.0(5)
C50 N17 B3 N15 27.3(5)
C51 N17 B3 N15 -136.9(3)
C49 N15 B3 F27 98.9(4)
C54 N15 B3 F27 -98.2(4)
C49 N15 B3 N13 -136.7(4)
C54 N15 B3 N13 26.3(5)
C49 N15 B3 N17 -25.8(5)
C54 N15 B3 N17 137.2(3)
